data_1514391
loop_
_publ_author_name
'Park, Young Jun'
'Cook, Sarah A.'
'Sickerman, Nathaniel S.'
'Sano, Yohei'
'Ziller, Joseph W.'
'Borovik, A. S.'

_publ_section_title
;
 Heterobimetallic Complexes with M(III)-(\m-OH)-M(II) Cores (M(III) = Fe,
 Mn, Ga; M(II) = Ca, Sr, and Ba): Structural, Kinetic, and Redox
 Properties.
;
_journal_issue 2
_journal_name_full 'Chemical science (Royal Society of Chemistry : 2010)'
_journal_page_first 717
_journal_page_last 726
_journal_paper_doi 10.1039/C2SC21400H
_journal_volume 4
_journal_year 2013
_chemical_formula_sum 'C45 H68 Ca Cl2 F3 Ga N4 O15 S4'
_chemical_formula_weight 1270.97
_chemical_name_systematic
;
?
;
_space_group_IT_number 2
_symmetry_cell_setting triclinic
_symmetry_space_group_name_Hall '-P 1'
_symmetry_space_group_name_H-M 'P -1'
_atom_sites_solution_hydrogens mixed
_atom_sites_solution_primary direct
_atom_sites_solution_secondary difmap
_audit_creation_method SHELXTL
_cell_angle_alpha 112.8012(4)
_cell_angle_beta 97.8526(4)
_cell_angle_gamma 106.3846(4)
_cell_formula_units_Z 2
_cell_length_a 14.3885(5)
_cell_length_b 14.7196(5)
_cell_length_c 15.8403(6)
_cell_measurement_reflns_used 9974
_cell_measurement_temperature 198(2)
_cell_measurement_theta_max 28.74
_cell_measurement_theta_min 2.36
_cell_volume 2850.07(18)
_computing_cell_refinement 'Bruker SAINT'
_computing_data_collection 'Bruker APEX2'
_computing_data_reduction 'Bruker SAINT'
_computing_molecular_graphics 'Bruker SHELXTL'
_computing_publication_material 'Bruker SHELXTL'
_computing_structure_refinement 'SHELXL-97 (Sheldrick, 2008)'
_computing_structure_solution 'SHELXS-97 (Sheldrick, 2008)'
_diffrn_ambient_temperature 198(2)
_diffrn_measured_fraction_theta_full 0.998
_diffrn_measured_fraction_theta_max 0.993
_diffrn_measurement_device_type 'Bruker APEX-II CCD'
_diffrn_measurement_method '\f and \w scans'
_diffrn_radiation_monochromator graphite
_diffrn_radiation_source 'fine-focus sealed tube'
_diffrn_radiation_type MoK\a
_diffrn_radiation_wavelength 0.71073
_diffrn_reflns_av_R_equivalents 0.0174
_diffrn_reflns_av_sigmaI/netI 0.0206
_diffrn_reflns_limit_h_max 18
_diffrn_reflns_limit_h_min -18
_diffrn_reflns_limit_k_max 18
_diffrn_reflns_limit_k_min -18
_diffrn_reflns_limit_l_max 20
_diffrn_reflns_limit_l_min -20
_diffrn_reflns_number 33065
_diffrn_reflns_theta_full 25.50
_diffrn_reflns_theta_max 27.10
_diffrn_reflns_theta_min 1.61
_exptl_absorpt_coefficient_mu 0.888
_exptl_absorpt_correction_T_max 0.7916
_exptl_absorpt_correction_T_min 0.7239
_exptl_absorpt_correction_type multi-scan
_exptl_absorpt_process_details 'Bruker SADABS'
_exptl_crystal_colour colorless
_exptl_crystal_density_diffrn 1.481
_exptl_crystal_density_meas ?
_exptl_crystal_density_method 'not measured'
_exptl_crystal_description polyhedron
_exptl_crystal_F_000 1324
_exptl_crystal_size_max 0.39
_exptl_crystal_size_mid 0.33
_exptl_crystal_size_min 0.28
_refine_diff_density_max 1.172
_refine_diff_density_min -1.399
_refine_diff_density_rms 0.075
_refine_ls_extinction_method none
_refine_ls_goodness_of_fit_ref 1.059
_refine_ls_hydrogen_treatment mixed
_refine_ls_matrix_type full
_refine_ls_number_parameters 672
_refine_ls_number_reflns 12505
_refine_ls_number_restraints 1
_refine_ls_restrained_S_all 1.059
_refine_ls_R_factor_all 0.0516
_refine_ls_R_factor_gt 0.0469
_refine_ls_shift/su_max 0.001
_refine_ls_shift/su_mean 0.000
_refine_ls_structure_factor_coef Fsqd
_refine_ls_weighting_details 'calc w=1/[\s^2^(Fo^2^)+(0.0648P)^2^+3.8509P] where P=(Fo^2^+2Fc^2^)/3'
_refine_ls_weighting_scheme calc
_refine_ls_wR_factor_gt 0.1264
_refine_ls_wR_factor_ref 0.1304
_reflns_number_gt 11177
_reflns_number_total 12505
_reflns_threshold_expression >2sigma(I)
_cod_data_source_file c2sc21400h.txt
_cod_data_source_block asb265
_cod_depositor_comments
;
The following automatic conversions were performed:

'_symmetry_cell_setting' value 'Triclinic' changed to 'triclinic'
according to
/usr/data/users/saulius/automatic-downloads/retrospective/RSC/lib/dictionaries/cif_core.dic
dictionary named 'cif_core.dic' version 2.4.2 from 2011-04-26.

Automatic conversion script
Id: cif_fix_values 2281 2013-09-26 08:29:07Z andrius 

The following automatic conversions were performed:

'_exptl_crystal_density_meas' value 'not_measured' was changed to '?'
- the value is perceived as not measured.

Automatic conversion script
Id: cif_fix_values 3008 2015-01-20 13:52:24Z robertas 

The following automatic conversions were performed:

'_atom_sites_solution_hydrogens' value 'difmap & geom' was changed to
'mixed'.

Automatic conversion script
Id: cif_fix_values 6452 2018-10-05 10:23:21Z andrius 
;
_cod_original_sg_symbol_H-M P-1
_cod_database_code 1514391

loop_
_symmetry_equiv_pos_as_xyz
'x, y, z'
'-x, -y, -z'

loop_
_atom_site_label
_atom_site_type_symbol
_atom_site_fract_x
_atom_site_fract_y
_atom_site_fract_z
_atom_site_U_iso_or_equiv
_atom_site_adp_type
_atom_site_occupancy
_atom_site_symmetry_multiplicity
_atom_site_calc_flag
_atom_site_refinement_flags
_atom_site_disorder_assembly
_atom_site_disorder_group
Ga1 Ga 0.181383(19) 0.44563(2) 0.707407(18) 0.02265(8) Uani 1 1 d . . .
Ca1 Ca 0.08938(4) 0.23793(4) 0.78617(3) 0.02526(11) Uani 1 1 d . . .
S1 S 0.24947(5) 0.25278(5) 0.62282(5) 0.02955(14) Uani 1 1 d . . .
S2 S -0.04895(4) 0.27712(5) 0.60810(4) 0.02492(13) Uani 1 1 d . . .
S3 S 0.19627(5) 0.66164(5) 0.88633(5) 0.03106(14) Uani 1 1 d . . .
O1 O 0.18185(15) 0.21812(15) 0.67371(15) 0.0361(4) Uani 1 1 d . . .
O2 O 0.21274(17) 0.19552(19) 0.52060(15) 0.0462(5) Uani 1 1 d . . .
O3 O -0.03350(13) 0.27236(15) 0.69860(13) 0.0305(4) Uani 1 1 d . . .
O4 O -0.06739(15) 0.18050(15) 0.52536(15) 0.0380(4) Uani 1 1 d . . .
O5 O 0.18053(16) 0.59363(15) 0.93311(14) 0.0388(5) Uani 1 1 d . . .
O6 O 0.11597(15) 0.69927(16) 0.87253(16) 0.0434(5) Uani 1 1 d . . .
O7 O 0.17106(14) 0.40518(14) 0.80356(12) 0.0266(4) Uani 1 1 d D . .
H7 H 0.172(3) 0.4612(19) 0.848(2) 0.069(13) Uiso 1 1 d D . .
O8 O 0.2357(2) 0.2835(3) 0.9189(2) 0.0779(9) Uani 1 1 d . . .
O9 O 0.1370(2) 0.0896(2) 0.7819(2) 0.0547(6) Uani 1 1 d . . .
O10 O -0.03274(17) 0.05643(16) 0.67313(16) 0.0425(5) Uani 1 1 d . . .
O11 O -0.06286(14) 0.17744(16) 0.83771(14) 0.0351(4) Uani 1 1 d . . .
O12 O 0.08757(17) 0.3605(2) 0.94796(15) 0.0525(6) Uani 1 1 d . . .
N1 N 0.21275(17) 0.50365(18) 0.60098(16) 0.0298(5) Uani 1 1 d . . .
N2 N 0.27584(16) 0.37594(18) 0.65929(16) 0.0295(5) Uani 1 1 d . . .
N3 N 0.04471(15) 0.37211(17) 0.61590(14) 0.0256(4) Uani 1 1 d . . .
N4 N 0.21821(17) 0.60186(17) 0.78703(16) 0.0307(5) Uani 1 1 d . . .
C1 C 0.2685(2) 0.4450(3) 0.5431(2) 0.0387(6) Uani 1 1 d . . .
H1B H 0.3093 0.4884 0.5171 0.046 Uiso 1 1 calc R . .
H1C H 0.2204 0.3782 0.4891 0.046 Uiso 1 1 calc R . .
C2 C 0.3366(2) 0.4212(3) 0.6071(2) 0.0399(7) Uani 1 1 d . . .
H2A H 0.3643 0.3702 0.5683 0.048 Uiso 1 1 calc R . .
H2B H 0.3936 0.4871 0.6527 0.048 Uiso 1 1 calc R . .
C3 C 0.3634(2) 0.2331(2) 0.6583(2) 0.0340(6) Uani 1 1 d . . .
C4 C 0.3839(3) 0.1474(3) 0.5949(3) 0.0504(8) Uani 1 1 d . . .
C5 C 0.4732(3) 0.1354(4) 0.6267(3) 0.0655(11) Uani 1 1 d . . .
H5B H 0.4884 0.0784 0.5850 0.079 Uiso 1 1 calc R . .
C6 C 0.5395(3) 0.2015(4) 0.7147(3) 0.0638(11) Uani 1 1 d . . .
C7 C 0.5169(3) 0.2832(3) 0.7754(3) 0.0541(9) Uani 1 1 d . . .
H7B H 0.5624 0.3291 0.8371 0.065 Uiso 1 1 calc R . .
C8 C 0.4294(2) 0.3013(3) 0.7498(2) 0.0400(7) Uani 1 1 d . . .
C9 C 0.3183(4) 0.0678(4) 0.4951(3) 0.0810(15) Uani 1 1 d . . .
H9A H 0.2478 0.0431 0.4960 0.121 Uiso 1 1 calc R . .
H9B H 0.3402 0.0074 0.4723 0.121 Uiso 1 1 calc R . .
H9C H 0.3243 0.1014 0.4524 0.121 Uiso 1 1 calc R . .
C10 C 0.6378(4) 0.1874(5) 0.7451(4) 0.0966(19) Uani 1 1 d . . .
H10A H 0.6227 0.1167 0.7420 0.145 Uiso 1 1 calc R . .
H10B H 0.6746 0.2413 0.8106 0.145 Uiso 1 1 calc R . .
H10C H 0.6793 0.1952 0.7023 0.145 Uiso 1 1 calc R . .
C11 C 0.4153(3) 0.3951(3) 0.8229(2) 0.0526(9) Uani 1 1 d . . .
H11A H 0.4554 0.4137 0.8865 0.079 Uiso 1 1 calc R . .
H11B H 0.3439 0.3772 0.8212 0.079 Uiso 1 1 calc R . .
H11C H 0.4376 0.4555 0.8085 0.079 Uiso 1 1 calc R . .
C12 C 0.1130(2) 0.4818(2) 0.5419(2) 0.0340(6) Uani 1 1 d . . .
H12A H 0.1191 0.4829 0.4808 0.041 Uiso 1 1 calc R . .
H12B H 0.0868 0.5372 0.5755 0.041 Uiso 1 1 calc R . .
C13 C 0.0411(2) 0.3743(2) 0.52320(19) 0.0336(6) Uani 1 1 d . . .
H13A H -0.0282 0.3625 0.4911 0.040 Uiso 1 1 calc R . .
H13B H 0.0615 0.3177 0.4815 0.040 Uiso 1 1 calc R . .
C14 C -0.15806(18) 0.31206(19) 0.59622(17) 0.0250(5) Uani 1 1 d . . .
C15 C -0.2439(2) 0.2483(2) 0.51725(19) 0.0327(6) Uani 1 1 d . . .
C16 C -0.3290(2) 0.2764(2) 0.5193(2) 0.0376(6) Uani 1 1 d . . .
H16A H -0.3879 0.2329 0.4672 0.045 Uiso 1 1 calc R . .
C17 C -0.3317(2) 0.3637(2) 0.5928(2) 0.0367(6) Uani 1 1 d . . .
C18 C -0.2451(2) 0.4272(2) 0.6677(2) 0.0376(6) Uani 1 1 d . . .
H18A H -0.2451 0.4889 0.7182 0.045 Uiso 1 1 calc R . .
C19 C -0.1580(2) 0.4036(2) 0.67155(19) 0.0308(5) Uani 1 1 d . . .
C20 C -0.2514(3) 0.1537(3) 0.4282(2) 0.0610(11) Uani 1 1 d . . .
H20A H -0.2007 0.1761 0.3976 0.092 Uiso 1 1 calc R . .
H20B H -0.3188 0.1239 0.3839 0.092 Uiso 1 1 calc R . .
H20C H -0.2396 0.0999 0.4453 0.092 Uiso 1 1 calc R . .
C21 C -0.4261(2) 0.3901(3) 0.5921(3) 0.0539(9) Uani 1 1 d . . .
H21A H -0.4634 0.3666 0.5261 0.081 Uiso 1 1 calc R . .
H21B H -0.4074 0.4669 0.6281 0.081 Uiso 1 1 calc R . .
H21C H -0.4686 0.3540 0.6215 0.081 Uiso 1 1 calc R . .
C22 C -0.0684(2) 0.4788(3) 0.7563(2) 0.0477(8) Uani 1 1 d . . .
H22A H -0.0874 0.5329 0.8018 0.072 Uiso 1 1 calc R . .
H22B H -0.0137 0.5129 0.7353 0.072 Uiso 1 1 calc R . .
H22C H -0.0457 0.4395 0.7871 0.072 Uiso 1 1 calc R . .
C23 C 0.2735(2) 0.6181(2) 0.6541(2) 0.0403(7) Uani 1 1 d . . .
H23A H 0.2706 0.6519 0.6112 0.048 Uiso 1 1 calc R . .
H23B H 0.3448 0.6288 0.6786 0.048 Uiso 1 1 calc R . .
C24 C 0.2329(3) 0.6683(2) 0.7366(2) 0.0417(7) Uani 1 1 d . . .
H24A H 0.2812 0.7408 0.7805 0.050 Uiso 1 1 calc R . .
H24B H 0.1680 0.6728 0.7125 0.050 Uiso 1 1 calc R . .
C25 C 0.3073(2) 0.7757(2) 0.96210(19) 0.0313(5) Uani 1 1 d . . .
C26 C 0.3960(2) 0.7587(2) 0.9886(2) 0.0386(6) Uani 1 1 d . . .
C27 C 0.4795(2) 0.8453(3) 1.0546(2) 0.0480(8) Uani 1 1 d . . .
H27A H 0.5396 0.8345 1.0730 0.058 Uiso 1 1 calc R . .
C28 C 0.4784(3) 0.9470(3) 1.0949(2) 0.0492(8) Uani 1 1 d . . .
C29 C 0.3914(3) 0.9620(2) 1.0664(2) 0.0467(7) Uani 1 1 d . . .
H29A H 0.3906 1.0317 1.0930 0.056 Uiso 1 1 calc R . .
C30 C 0.3042(2) 0.8785(2) 0.9998(2) 0.0383(6) Uani 1 1 d . . .
C31 C 0.4073(3) 0.6522(3) 0.9476(3) 0.0506(8) Uani 1 1 d . . .
H31A H 0.3525 0.6000 0.9539 0.076 Uiso 1 1 calc R . .
H31B H 0.4723 0.6582 0.9824 0.076 Uiso 1 1 calc R . .
H31C H 0.4044 0.6296 0.8801 0.076 Uiso 1 1 calc R . .
C32 C 0.5702(3) 1.0396(4) 1.1681(3) 0.0775(14) Uani 1 1 d . . .
H32A H 0.5816 1.0325 1.2273 0.116 Uiso 1 1 calc R . .
H32B H 0.5592 1.1058 1.1807 0.116 Uiso 1 1 calc R . .
H32C H 0.6293 1.0404 1.1438 0.116 Uiso 1 1 calc R . .
C33 C 0.2155(3) 0.9090(3) 0.9754(3) 0.0595(10) Uani 1 1 d . . .
H33A H 0.2350 0.9860 1.0102 0.089 Uiso 1 1 calc R . .
H33B H 0.1587 0.8738 0.9936 0.089 Uiso 1 1 calc R . .
H33C H 0.1956 0.8869 0.9067 0.089 Uiso 1 1 calc R . .
C34 C 0.2425(4) 0.1953(5) 0.9344(4) 0.0904(17) Uani 1 1 d . . .
H34A H 0.3097 0.2156 0.9768 0.108 Uiso 1 1 calc R . .
H34B H 0.1907 0.1740 0.9653 0.108 Uiso 1 1 calc R . .
C35 C 0.2269(4) 0.1088(4) 0.8439(4) 0.0812(15) Uani 1 1 d . . .
H35A H 0.2840 0.1266 0.8172 0.097 Uiso 1 1 calc R . .
H35B H 0.2233 0.0446 0.8520 0.097 Uiso 1 1 calc R . .
C36 C 0.0979(4) -0.0095(3) 0.6992(5) 0.0923(19) Uani 1 1 d . . .
H36A H 0.0672 -0.0668 0.7163 0.111 Uiso 1 1 calc R . .
H36B H 0.1532 -0.0235 0.6719 0.111 Uiso 1 1 calc R . .
C37 C 0.0203(3) -0.0081(3) 0.6271(3) 0.0706(13) Uani 1 1 d . . .
H37A H 0.0535 0.0199 0.5869 0.085 Uiso 1 1 calc R . .
H37B H -0.0280 -0.0812 0.5852 0.085 Uiso 1 1 calc R . .
C38 C -0.1041(2) 0.0082(2) 0.7113(2) 0.0441(7) Uani 1 1 d . . .
H38A H -0.0712 -0.0131 0.7556 0.053 Uiso 1 1 calc R . .
H38B H -0.1586 -0.0555 0.6595 0.053 Uiso 1 1 calc R . .
C40 C -0.0886(2) 0.2657(3) 0.8911(2) 0.0439(7) Uani 1 1 d . . .
H40A H -0.1508 0.2414 0.9093 0.053 Uiso 1 1 calc R . .
H40B H -0.1002 0.3029 0.8528 0.053 Uiso 1 1 calc R . .
C39 C -0.1459(2) 0.0898(3) 0.7631(2) 0.0437(7) Uani 1 1 d . . .
H39A H -0.1770 0.1126 0.7191 0.052 Uiso 1 1 calc R . .
H39B H -0.1979 0.0602 0.7902 0.052 Uiso 1 1 calc R . .
C41 C -0.0019(2) 0.3379(3) 0.9782(2) 0.0478(8) Uani 1 1 d . . .
H41A H -0.0126 0.4043 1.0141 0.057 Uiso 1 1 calc R . .
H41B H 0.0044 0.3034 1.0202 0.057 Uiso 1 1 calc R . .
C42 C 0.1780(3) 0.4008(5) 1.0253(3) 0.098(2) Uani 1 1 d . . .
H42A H 0.1979 0.4785 1.0615 0.117 Uiso 1 1 calc R . .
H42B H 0.1619 0.3696 1.0693 0.117 Uiso 1 1 calc R . .
C43 C 0.2578(6) 0.3800(6) 0.9970(5) 0.157(4) Uani 1 1 d . . .
H43A H 0.3041 0.3834 1.0514 0.188 Uiso 1 1 calc R . .
H43B H 0.2947 0.4370 0.9819 0.188 Uiso 1 1 calc R . .
C44 C 0.9266(3) 0.7596(3) 0.8167(3) 0.0544(9) Uani 1 1 d . . .
H44A H 0.9666 0.7298 0.8469 0.065 Uiso 1 1 calc R . .
H44B H 0.8544 0.7208 0.8068 0.065 Uiso 1 1 calc R . .
Cl1 Cl 0.95802(11) 0.89287(11) 0.89338(8) 0.0882(4) Uani 1 1 d . . .
Cl2 Cl 0.94817(12) 0.73933(11) 0.70656(8) 0.0877(4) Uani 1 1 d . . .
S4 S 0.61847(7) 0.71055(7) 0.79210(7) 0.0532(2) Uani 1 1 d . . .
O13 O 0.6934(8) 0.6647(8) 0.8021(7) 0.0827(8) Uiso 0.50 1 d P A 1
O14 O 0.6206(6) 0.7950(6) 0.8765(5) 0.0827(8) Uiso 0.50 1 d P A 1
O15 O 0.5186(6) 0.6240(6) 0.7471(5) 0.0827(8) Uiso 0.50 1 d P A 1
C45 C 0.6210(8) 0.7326(9) 0.6936(7) 0.060(2) Uiso 0.50 1 d P A 1
F1 F 0.5963(6) 0.8230(6) 0.6949(6) 0.1122(10) Uiso 0.50 1 d P A 1
F2 F 0.5734(6) 0.6396(6) 0.6108(6) 0.1122(10) Uiso 0.50 1 d P A 1
F3 F 0.7123(6) 0.7692(7) 0.6754(6) 0.1122(10) Uiso 0.50 1 d P A 1
O13B O 0.6787(8) 0.6468(8) 0.7800(6) 0.0827(8) Uiso 0.50 1 d P A 2
O14B O 0.6745(6) 0.8141(6) 0.8688(5) 0.0827(8) Uiso 0.50 1 d P A 2
O15B O 0.5169(6) 0.6708(6) 0.7816(5) 0.0827(8) Uiso 0.50 1 d P A 2
C45B C 0.6468(11) 0.7740(12) 0.7122(10) 0.088(4) Uiso 0.50 1 d P A 2
F1B F 0.5567(6) 0.7814(7) 0.6820(6) 0.1122(10) Uiso 0.50 1 d P A 2
F2B F 0.6394(7) 0.6882(7) 0.6255(6) 0.1122(10) Uiso 0.50 1 d P A 2
F3B F 0.7292(6) 0.8408(7) 0.7438(6) 0.1122(10) Uiso 0.50 1 d P A 2

loop_
_atom_site_aniso_label
_atom_site_aniso_U_11
_atom_site_aniso_U_22
_atom_site_aniso_U_33
_atom_site_aniso_U_23
_atom_site_aniso_U_13
_atom_site_aniso_U_12
Ga1 0.02220(13) 0.02584(14) 0.02415(14) 0.01275(11) 0.00808(10) 0.01181(10)
Ca1 0.0279(2) 0.0282(2) 0.0267(2) 0.0148(2) 0.01049(19) 0.0150(2)
S1 0.0275(3) 0.0361(3) 0.0316(3) 0.0151(3) 0.0142(2) 0.0182(3)
S2 0.0240(3) 0.0264(3) 0.0259(3) 0.0102(2) 0.0065(2) 0.0137(2)
S3 0.0285(3) 0.0243(3) 0.0343(3) 0.0077(3) 0.0111(3) 0.0078(2)
O1 0.0353(10) 0.0326(10) 0.0466(11) 0.0168(9) 0.0240(9) 0.0167(8)
O2 0.0474(12) 0.0558(14) 0.0331(11) 0.0110(10) 0.0120(9) 0.0279(11)
O3 0.0270(9) 0.0366(10) 0.0349(10) 0.0214(8) 0.0085(7) 0.0139(8)
O4 0.0386(11) 0.0313(10) 0.0385(11) 0.0057(8) 0.0092(8) 0.0200(8)
O5 0.0486(12) 0.0281(10) 0.0364(10) 0.0105(8) 0.0227(9) 0.0102(9)
O6 0.0293(10) 0.0348(11) 0.0535(13) 0.0080(9) 0.0093(9) 0.0121(8)
O7 0.0324(9) 0.0269(9) 0.0231(8) 0.0115(7) 0.0094(7) 0.0133(7)
O8 0.079(2) 0.080(2) 0.0626(18) 0.0224(15) -0.0174(15) 0.0436(17)
O9 0.0653(16) 0.0524(14) 0.0766(17) 0.0398(13) 0.0340(14) 0.0416(13)
O10 0.0510(13) 0.0289(10) 0.0468(12) 0.0121(9) 0.0236(10) 0.0158(9)
O11 0.0298(9) 0.0393(10) 0.0351(10) 0.0140(8) 0.0125(8) 0.0133(8)
O12 0.0404(12) 0.0602(15) 0.0312(11) 0.0046(10) 0.0166(9) 0.0021(10)
N1 0.0306(11) 0.0369(12) 0.0330(11) 0.0204(10) 0.0146(9) 0.0183(9)
N2 0.0274(10) 0.0372(12) 0.0368(12) 0.0221(10) 0.0161(9) 0.0189(9)
N3 0.0230(10) 0.0334(11) 0.0244(10) 0.0144(9) 0.0078(8) 0.0132(8)
N4 0.0360(12) 0.0251(10) 0.0310(11) 0.0128(9) 0.0120(9) 0.0096(9)
C1 0.0420(15) 0.0573(18) 0.0428(16) 0.0332(15) 0.0280(13) 0.0317(14)
C2 0.0329(14) 0.0573(18) 0.0556(18) 0.0394(16) 0.0256(13) 0.0265(13)
C3 0.0338(14) 0.0444(15) 0.0425(15) 0.0267(13) 0.0201(12) 0.0259(12)
C4 0.058(2) 0.057(2) 0.056(2) 0.0279(17) 0.0270(17) 0.0410(18)
C5 0.074(3) 0.080(3) 0.077(3) 0.039(2) 0.036(2) 0.064(2)
C6 0.057(2) 0.095(3) 0.083(3) 0.057(3) 0.034(2) 0.058(2)
C7 0.0416(18) 0.082(3) 0.059(2) 0.040(2) 0.0165(16) 0.0371(18)
C8 0.0354(15) 0.0543(18) 0.0459(17) 0.0281(15) 0.0169(13) 0.0278(14)
C9 0.100(4) 0.073(3) 0.066(3) 0.006(2) 0.019(2) 0.064(3)
C10 0.080(3) 0.149(5) 0.111(4) 0.070(4) 0.035(3) 0.091(4)
C11 0.0467(18) 0.068(2) 0.0395(17) 0.0140(16) 0.0029(14) 0.0341(17)
C12 0.0374(14) 0.0465(16) 0.0335(14) 0.0259(12) 0.0137(11) 0.0235(12)
C13 0.0338(14) 0.0489(16) 0.0256(12) 0.0210(12) 0.0087(10) 0.0191(12)
C14 0.0223(11) 0.0286(12) 0.0270(12) 0.0128(10) 0.0075(9) 0.0128(9)
C15 0.0287(13) 0.0361(14) 0.0303(13) 0.0128(11) 0.0043(10) 0.0125(11)
C16 0.0246(13) 0.0471(16) 0.0410(15) 0.0232(13) 0.0037(11) 0.0107(12)
C17 0.0263(13) 0.0474(16) 0.0531(17) 0.0318(14) 0.0181(12) 0.0202(12)
C18 0.0338(14) 0.0375(15) 0.0464(16) 0.0163(13) 0.0176(12) 0.0205(12)
C19 0.0279(12) 0.0323(13) 0.0316(13) 0.0107(11) 0.0103(10) 0.0144(10)
C20 0.0484(19) 0.060(2) 0.0398(18) -0.0079(16) -0.0115(15) 0.0258(17)
C21 0.0311(15) 0.068(2) 0.083(3) 0.043(2) 0.0237(16) 0.0298(16)
C22 0.0384(16) 0.0414(17) 0.0405(16) -0.0049(13) 0.0029(13) 0.0198(13)
C23 0.0445(16) 0.0393(16) 0.0448(16) 0.0274(14) 0.0171(13) 0.0120(13)
C24 0.0585(19) 0.0283(14) 0.0404(16) 0.0181(12) 0.0159(14) 0.0138(13)
C25 0.0302(13) 0.0257(12) 0.0312(13) 0.0087(10) 0.0081(10) 0.0068(10)
C26 0.0341(14) 0.0353(15) 0.0412(16) 0.0126(12) 0.0109(12) 0.0115(12)
C27 0.0330(15) 0.0478(18) 0.0497(18) 0.0135(15) 0.0048(13) 0.0110(13)
C28 0.0386(16) 0.0414(17) 0.0431(17) 0.0065(14) 0.0029(13) 0.0020(13)
C29 0.0501(18) 0.0273(14) 0.0453(17) 0.0071(13) 0.0066(14) 0.0059(13)
C30 0.0398(15) 0.0290(14) 0.0381(15) 0.0099(12) 0.0066(12) 0.0107(12)
C31 0.0415(17) 0.0428(17) 0.064(2) 0.0168(16) 0.0099(15) 0.0221(14)
C32 0.052(2) 0.059(2) 0.067(3) 0.000(2) -0.008(2) -0.0029(19)
C33 0.059(2) 0.0293(16) 0.072(2) 0.0108(16) -0.0052(18) 0.0188(15)
C34 0.098(4) 0.149(5) 0.074(3) 0.072(4) 0.023(3) 0.084(4)
C35 0.071(3) 0.083(3) 0.126(4) 0.065(3) 0.027(3) 0.054(3)
C36 0.067(3) 0.038(2) 0.159(5) 0.020(3) 0.038(3) 0.033(2)
C37 0.064(2) 0.0356(18) 0.088(3) -0.0005(18) 0.041(2) 0.0161(17)
C38 0.0433(17) 0.0337(15) 0.0504(18) 0.0172(13) 0.0148(14) 0.0086(13)
C40 0.0377(15) 0.0529(18) 0.0394(16) 0.0131(14) 0.0177(13) 0.0219(14)
C39 0.0309(14) 0.0458(17) 0.0453(17) 0.0148(14) 0.0104(12) 0.0092(13)
C41 0.0430(17) 0.057(2) 0.0348(15) 0.0111(14) 0.0214(13) 0.0159(15)
C42 0.044(2) 0.127(4) 0.038(2) -0.014(2) 0.0071(17) -0.010(2)
C43 0.127(6) 0.162(7) 0.089(4) -0.035(4) -0.063(4) 0.098(5)
C44 0.059(2) 0.068(2) 0.0474(19) 0.0325(18) 0.0170(16) 0.0286(18)
Cl1 0.0992(9) 0.0890(8) 0.0549(6) 0.0063(6) 0.0007(6) 0.0513(7)
Cl2 0.1268(11) 0.0859(8) 0.0427(5) 0.0270(5) 0.0284(6) 0.0286(8)
S4 0.0473(5) 0.0466(5) 0.0526(5) 0.0132(4) 0.0087(4) 0.0142(4)

loop_
_atom_type_symbol
_atom_type_description
_atom_type_scat_dispersion_real
_atom_type_scat_dispersion_imag
_atom_type_scat_source
C C 0.0033 0.0016 'International Tables Vol C Tables 4.2.6.8 and 6.1.1.4'
H H 0.0000 0.0000 'International Tables Vol C Tables 4.2.6.8 and 6.1.1.4'
N N 0.0061 0.0033 'International Tables Vol C Tables 4.2.6.8 and 6.1.1.4'
O O 0.0106 0.0060 'International Tables Vol C Tables 4.2.6.8 and 6.1.1.4'
F F 0.0171 0.0103 'International Tables Vol C Tables 4.2.6.8 and 6.1.1.4'
S S 0.1246 0.1234 'International Tables Vol C Tables 4.2.6.8 and 6.1.1.4'
Cl Cl 0.1484 0.1585 'International Tables Vol C Tables 4.2.6.8 and 6.1.1.4'
Ca Ca 0.2262 0.3064 'International Tables Vol C Tables 4.2.6.8 and 6.1.1.4'
Ga Ga 0.2307 1.6083 'International Tables Vol C Tables 4.2.6.8 and 6.1.1.4'

loop_
_geom_angle_atom_site_label_1
_geom_angle_atom_site_label_2
_geom_angle_atom_site_label_3
_geom_angle
O7 Ga1 N2 96.82(8)
O7 Ga1 N3 105.22(8)
N2 Ga1 N3 111.47(9)
O7 Ga1 N4 97.62(8)
N2 Ga1 N4 125.65(10)
N3 Ga1 N4 114.51(9)
O7 Ga1 N1 173.31(8)
N2 Ga1 N1 79.93(8)
N3 Ga1 N1 81.44(8)
N4 Ga1 N1 79.81(9)
O7 Ca1 O1 73.88(7)
O7 Ca1 O3 75.12(6)
O1 Ca1 O3 93.59(7)
O7 Ca1 O9 136.26(8)
O1 Ca1 O9 77.81(8)
O3 Ca1 O9 139.83(9)
O7 Ca1 O8 84.73(9)
O1 Ca1 O8 93.79(10)
O3 Ca1 O8 155.65(9)
O9 Ca1 O8 64.50(10)
O7 Ca1 O11 127.18(7)
O1 Ca1 O11 152.06(7)
O3 Ca1 O11 77.35(7)
O9 Ca1 O11 92.06(8)
O8 Ca1 O11 105.34(10)
O7 Ca1 O10 144.89(7)
O1 Ca1 O10 86.66(7)
O3 Ca1 O10 77.32(7)
O9 Ca1 O10 63.18(9)
O8 Ca1 O10 126.27(9)
O11 Ca1 O10 65.65(7)
O7 Ca1 O12 75.00(7)
O1 Ca1 O12 143.82(8)
O3 Ca1 O12 95.85(8)
O9 Ca1 O12 114.28(9)
O8 Ca1 O12 65.30(10)
O11 Ca1 O12 64.05(7)
O10 Ca1 O12 129.49(7)
O2 S1 O1 114.98(14)
O2 S1 N2 111.96(14)
O1 S1 N2 107.56(11)
O2 S1 C3 107.57(13)
O1 S1 C3 106.51(12)
N2 S1 C3 107.92(13)
O4 S2 O3 115.84(12)
O4 S2 N3 111.50(12)
O3 S2 N3 108.20(11)
O4 S2 C14 107.89(12)
O3 S2 C14 105.50(11)
N3 S2 C14 107.45(11)
O6 S3 O5 114.94(14)
O6 S3 N4 110.81(13)
O5 S3 N4 109.16(12)
O6 S3 C25 107.11(13)
O5 S3 C25 106.46(13)
N4 S3 C25 108.04(12)
S1 O1 Ca1 156.20(12)
S2 O3 Ca1 134.21(11)
S3 O5 H7 108.2(14)
Ga1 O7 Ca1 126.94(9)
C43 O8 C34 119.1(5)
C43 O8 Ca1 113.8(3)
C34 O8 Ca1 114.8(3)
C35 O9 C36 115.1(3)
C35 O9 Ca1 119.9(3)
C36 O9 Ca1 121.2(3)
C38 O10 C37 113.8(3)
C38 O10 Ca1 115.44(18)
C37 O10 Ca1 109.8(2)
C40 O11 C39 114.0(2)
C40 O11 Ca1 110.20(17)
C39 O11 Ca1 114.59(17)
C41 O12 C42 111.7(3)
C41 O12 Ca1 119.39(18)
C42 O12 Ca1 116.4(2)
C23 N1 C12 112.4(2)
C23 N1 C1 111.3(2)
C12 N1 C1 111.3(2)
C23 N1 Ga1 107.10(16)
C12 N1 Ga1 105.44(15)
C1 N1 Ga1 108.99(16)
C2 N2 S1 113.94(19)
C2 N2 Ga1 115.06(17)
S1 N2 Ga1 122.14(12)
C13 N3 S2 111.63(17)
C13 N3 Ga1 114.07(16)
S2 N3 Ga1 129.57(12)
C24 N4 S3 110.63(18)
C24 N4 Ga1 116.54(18)
S3 N4 Ga1 128.88(13)
N1 C1 C2 108.1(2)
N2 C2 C1 108.1(2)
C8 C3 C4 120.9(3)
C8 C3 S1 119.4(2)
C4 C3 S1 119.7(2)
C5 C4 C3 117.2(3)
C5 C4 C9 117.0(3)
C3 C4 C9 125.8(3)
C6 C5 C4 123.3(3)
C5 C6 C7 118.3(3)
C5 C6 C10 121.4(4)
C7 C6 C10 120.3(4)
C6 C7 C8 122.4(4)
C7 C8 C3 118.0(3)
C7 C8 C11 116.6(3)
C3 C8 C11 125.4(3)
N1 C12 C13 109.2(2)
N3 C13 C12 107.8(2)
C15 C14 C19 120.2(2)
C15 C14 S2 121.93(19)
C19 C14 S2 117.79(19)
C16 C15 C14 117.6(3)
C16 C15 C20 116.6(3)
C14 C15 C20 125.8(3)
C17 C16 C15 123.3(3)
C16 C17 C18 117.8(2)
C16 C17 C21 121.3(3)
C18 C17 C21 120.9(3)
C17 C18 C19 122.2(3)
C18 C19 C14 118.8(2)
C18 C19 C22 117.4(2)
C14 C19 C22 123.8(2)
N1 C23 C24 109.5(2)
N4 C24 C23 108.1(2)
C26 C25 C30 120.9(3)
C26 C25 S3 117.8(2)
C30 C25 S3 121.1(2)
C27 C26 C25 118.3(3)
C27 C26 C31 117.5(3)
C25 C26 C31 124.2(3)
C26 C27 C28 122.4(3)
C29 C28 C27 118.4(3)
C29 C28 C32 120.5(3)
C27 C28 C32 121.2(4)
C28 C29 C30 122.5(3)
C29 C30 C25 117.5(3)
C29 C30 C33 115.8(3)
C25 C30 C33 126.7(3)
C35 C34 O8 108.6(4)
O9 C35 C34 108.9(4)
O9 C36 C37 109.6(3)
O10 C37 C36 110.6(4)
O10 C38 C39 106.4(2)
O11 C40 C41 106.9(3)
O11 C39 C38 106.7(2)
O12 C41 C40 107.8(2)
C43 C42 O12 114.5(4)
C42 C43 O8 116.4(6)
Cl2 C44 Cl1 112.8(2)
O15B S4 O14 84.9(5)
O15B S4 O13B 122.5(5)
O14 S4 O13B 128.9(5)
O15B S4 O14B 116.5(5)
O14 S4 O14B 32.2(3)
O13B S4 O14B 109.8(5)
O15B S4 O13 129.4(6)
O14 S4 O13 115.8(5)
O13B S4 O13 13.4(6)
O14B S4 O13 96.9(5)
O15B S4 O15 28.3(4)
O14 S4 O15 112.4(4)
O13B S4 O15 97.9(5)
O14B S4 O15 144.4(4)
O13 S4 O15 108.0(5)
O15B S4 C45 101.9(5)
O14 S4 C45 117.2(5)
O13B S4 C45 99.4(6)
O14B S4 C45 102.4(5)
O13 S4 C45 106.8(6)
O15 S4 C45 94.4(5)
O15B S4 C45B 111.8(6)
O14 S4 C45B 103.4(6)
O13B S4 C45B 103.7(6)
O14B S4 C45B 85.6(6)
O13 S4 C45B 107.4(6)
O15 S4 C45B 109.6(6)
C45 S4 C45B 16.9(5)
F2 C45 F3 99.6(8)
F2 C45 F1 115.2(8)
F3 C45 F1 91.9(8)
F2 C45 S4 111.2(7)
F3 C45 S4 120.0(7)
F1 C45 S4 116.8(7)
F3B C45B F1B 128.6(14)
F3B C45B F2B 110.9(12)
F1B C45B F2B 96.7(10)
F3B C45B S4 111.7(10)
F1B C45B S4 102.1(9)
F2B C45B S4 103.6(9)

loop_
_geom_bond_atom_site_label_1
_geom_bond_atom_site_label_2
_geom_bond_distance
Ga1 O7 1.8469(17)
Ga1 N2 1.986(2)
Ga1 N3 1.986(2)
Ga1 N4 2.010(2)
Ga1 N1 2.209(2)
Ca1 O7 2.2959(18)
Ca1 O1 2.3437(19)
Ca1 O3 2.3847(18)
Ca1 O9 2.446(2)
Ca1 O8 2.491(3)
Ca1 O11 2.492(2)
Ca1 O10 2.493(2)
Ca1 O12 2.507(2)
S1 O2 1.438(2)
S1 O1 1.452(2)
S1 N2 1.583(2)
S1 C3 1.798(3)
S2 O4 1.4347(19)
S2 O3 1.4522(19)
S2 N3 1.595(2)
S2 C14 1.793(2)
S3 O6 1.441(2)
S3 O5 1.448(2)
S3 N4 1.602(2)
S3 C25 1.792(3)
O5 H7 1.846(8)
O8 C43 1.388(6)
O8 C34 1.437(6)
O9 C35 1.397(5)
O9 C36 1.419(5)
O10 C38 1.418(4)
O10 C37 1.428(4)
O11 C40 1.430(4)
O11 C39 1.432(4)
O12 C41 1.431(4)
O12 C42 1.454(5)
N1 C23 1.476(4)
N1 C12 1.476(3)
N1 C1 1.485(3)
N2 C2 1.479(3)
N3 C13 1.475(3)
N4 C24 1.474(4)
C1 C2 1.520(4)
C3 C8 1.404(4)
C3 C4 1.412(4)
C4 C5 1.398(5)
C4 C9 1.516(6)
C5 C6 1.364(6)
C6 C7 1.375(6)
C6 C10 1.527(5)
C7 C8 1.398(4)
C8 C11 1.507(5)
C12 C13 1.514(4)
C14 C15 1.409(4)
C14 C19 1.411(3)
C15 C16 1.399(4)
C15 C20 1.514(4)
C16 C17 1.375(4)
C17 C18 1.383(4)
C17 C21 1.514(4)
C18 C19 1.391(4)
C19 C22 1.503(4)
C23 C24 1.516(4)
C25 C26 1.407(4)
C25 C30 1.413(4)
C26 C27 1.385(4)
C26 C31 1.513(4)
C27 C28 1.387(5)
C28 C29 1.377(5)
C28 C32 1.513(5)
C29 C30 1.401(4)
C30 C33 1.517(5)
C34 C35 1.437(7)
C36 C37 1.495(8)
C38 C39 1.502(5)
C40 C41 1.494(5)
C42 C43 1.360(8)
C44 Cl2 1.739(4)
C44 Cl1 1.741(4)
S4 O15B 1.371(8)
S4 O14 1.418(8)
S4 O13B 1.426(12)
S4 O14B 1.433(8)
S4 O13 1.445(12)
S4 O15 1.477(8)
S4 C45 1.715(10)
S4 C45B 1.866(14)
C45 F2 1.377(13)
C45 F3 1.387(13)
C45 F1 1.465(14)
C45B F3B 1.193(15)
C45B F1B 1.368(16)
C45B F2B 1.425(16)
